data_2206311
loop_
_publ_author_name
'Langer, Vratislav'
'Mi\<cov\'a, J\.ulia'
'Steiner, Bohumil'
'Ko\'o\<s, Miroslav'

_publ_section_title 3-<i>O</i>-Benzoyl-1,2-<i>O</i>-isopropylidene-\b-<small>D</small>-fructopyranose
_journal_issue 7
_journal_name_full 'Acta Crystallographica Section E'
_journal_page_first o2172
_journal_page_last o2174
_journal_paper_doi 10.1107/S1600536805018520
_journal_volume 61
_journal_year 2005
_chemical_formula_iupac 'C16 H20 O7'
_chemical_formula_moiety 'C16 H20 O7'
_chemical_formula_sum 'C16 H20 O7'
_chemical_formula_weight 324.32
_chemical_name_systematic
;
3-O-Benzoyl-1,2-O-isopropylidene-\b-D-fructopyranose
;
_space_group_IT_number 19
_symmetry_cell_setting orthorhombic
_symmetry_space_group_name_Hall 'P 2ac 2ab'
_symmetry_space_group_name_H-M 'P 21 21 21'
_atom_sites_solution_hydrogens geom
_atom_sites_solution_primary direct
_atom_sites_solution_secondary difmap
_audit_creation_method SHELXL-97
_cell_angle_alpha 90.00
_cell_angle_beta 90.00
_cell_angle_gamma 90.00
_cell_formula_units_Z 4
_cell_length_a 5.57710(10)
_cell_length_b 14.6164(3)
_cell_length_c 19.2112(4)
_cell_measurement_reflns_used 5729
_cell_measurement_temperature 173(2)
_cell_measurement_theta_max 25.42
_cell_measurement_theta_min 1.75
_cell_volume 1566.04(5)
_computing_cell_refinement 'SAINT (Siemens, 1995)'
_computing_data_collection 'SMART (Siemens, 1995)'
_computing_data_reduction 'SAINT and SADABS (Sheldrick, 2002)'
_computing_molecular_graphics 'DIAMOND (Brandenburg, 2004 or? 2005)'
_computing_publication_material SHELXTL
_computing_structure_refinement SHELXTL
_computing_structure_solution 'SHELXTL (Bruker, 2001)'
_diffrn_ambient_temperature 173(2)
_diffrn_measured_fraction_theta_full 0.998
_diffrn_measured_fraction_theta_max 0.998
_diffrn_measurement_device_type 'Siemens SMART CCD area-detector'
_diffrn_measurement_method \w
_diffrn_radiation_monochromator graphite
_diffrn_radiation_source 'fine-focus sealed tube'
_diffrn_radiation_type MoK\a
_diffrn_radiation_wavelength 0.71073
_diffrn_reflns_av_R_equivalents 0.0727
_diffrn_reflns_av_sigmaI/netI 0.0329
_diffrn_reflns_limit_h_max 6
_diffrn_reflns_limit_h_min -6
_diffrn_reflns_limit_k_max 17
_diffrn_reflns_limit_k_min -17
_diffrn_reflns_limit_l_max 23
_diffrn_reflns_limit_l_min -23
_diffrn_reflns_number 17488
_diffrn_reflns_theta_full 25.42
_diffrn_reflns_theta_max 25.42
_diffrn_reflns_theta_min 1.75
_diffrn_standards_decay_% 0
_diffrn_standards_number 0
_exptl_absorpt_coefficient_mu 0.108
_exptl_absorpt_correction_T_max 0.9957
_exptl_absorpt_correction_T_min 0.7660
_exptl_absorpt_correction_type multi-scan
_exptl_absorpt_process_details '(SADABS; Sheldrick, 2002)'
_exptl_crystal_colour colourless
_exptl_crystal_density_diffrn 1.376
_exptl_crystal_density_method 'not measured'
_exptl_crystal_description needle
_exptl_crystal_F_000 688
_exptl_crystal_size_max 1.00
_exptl_crystal_size_mid 0.06
_exptl_crystal_size_min 0.04
_refine_diff_density_max 0.185
_refine_diff_density_min -0.187
_refine_ls_extinction_coef 0.014(2)
_refine_ls_extinction_expression Fc^*^=kFc[1+0.001xFc^2^\l^3^/sin(2\q)]^-1/4^
_refine_ls_extinction_method SHELXTL
_refine_ls_goodness_of_fit_ref 0.988
_refine_ls_hydrogen_treatment constr
_refine_ls_matrix_type full
_refine_ls_number_parameters 244
_refine_ls_number_reflns 1700
_refine_ls_number_restraints 26
_refine_ls_restrained_S_all 0.997
_refine_ls_R_factor_all 0.0642
_refine_ls_R_factor_gt 0.0413
_refine_ls_shift/su_max 0.000
_refine_ls_shift/su_mean 0.000
_refine_ls_structure_factor_coef Fsqd
_refine_ls_weighting_details 'calc w = 1/[\s^2^(Fo^2^)+(0.0461P)^2^+0.7147P] where P = (Fo^2^+2Fc^2^)/3'
_refine_ls_weighting_scheme calc
_refine_ls_wR_factor_gt 0.0881
_refine_ls_wR_factor_ref 0.1026
_reflns_number_gt 1306
_reflns_number_total 1700
_reflns_threshold_expression I>2\s(I)
_cod_data_source_file wk6054.cif
_cod_data_source_block I
_cod_depositor_comments
;
The following automatic conversions were performed:
'_symmetry_cell_setting' value 'Orthorhombic' changed to 'orthorhombic'
according to '/home/saulius/struct/CIF-dictionaries/cif_core.dic'
dictionary named 'cif_core.dic' version 2.4.1 from 2010-06-29.

Automatic conversion script
Id: cif_fix_enum 1527 2010-12-29 10:47:43Z saulius 

The following automatic conversions were performed:

'_symmetry_cell_setting' value 'Orthorhombic' changed to
'orthorhombic' according to
/home/saulius/struct/CIF-dictionaries/cif_core.dic dictionary named
'cif_core.dic' version 2.4.1 from 2010-06-29.

Automatic conversion script
Id: cif_fix_values 1715 2011-07-08 13:25:40Z adriana 
;
_cod_database_code 2206311
_cod_database_fobs_code 2206311

loop_
_symmetry_equiv_pos_as_xyz
'x, y, z'
'-x+1/2, -y, z+1/2'
'-x, y+1/2, -z+1/2'
'x+1/2, -y+1/2, -z'

loop_
_atom_site_label
_atom_site_fract_x
_atom_site_fract_y
_atom_site_fract_z
_atom_site_U_iso_or_equiv
_atom_site_adp_type
_atom_site_calc_flag
_atom_site_refinement_flags
_atom_site_occupancy
_atom_site_disorder_assembly
_atom_site_disorder_group
_atom_site_type_symbol
C1 0.6775(6) 0.9536(2) 0.8001(2) 0.0430(9) Uani d D 1 . . C
H1A 0.7957 0.9610 0.8381 0.052 Uiso calc R 1 A 1 H
H1B 0.7570 0.9231 0.7603 0.052 Uiso calc R 1 A 1 H
O1A 0.5848(8) 1.0386(3) 0.7800(4) 0.0485(17) Uani d PDU 0.50 B 1 O
O1B 0.5893(8) 1.0101(4) 0.7434(3) 0.0457(16) Uani d PDU 0.50 B 2 O
O2 0.2659(4) 0.95327(14) 0.80672(12) 0.0372(6) Uani d . 1 . . O
O3 0.4352(4) 0.96379(14) 0.93888(12) 0.0406(6) Uani d . 1 B . O
O4 0.2831(7) 0.7950(2) 0.99338(15) 0.0701(9) Uani d . 1 . . O
H4 0.1503 0.7812 1.0111 0.105 Uiso calc R 1 . . H
O5 0.4404(6) 0.67468(17) 0.89191(17) 0.0720(9) Uani d . 1 B . O
H5 0.4151 0.6484 0.9301 0.108 Uiso calc R 1 . . H
O6 0.4647(5) 0.81483(14) 0.78726(13) 0.0478(7) Uani d . 1 . . O
O7 0.7761(5) 0.94053(17) 0.99800(13) 0.0513(7) Uani d . 1 B . O
C2 0.4640(6) 0.8984(2) 0.82457(18) 0.0369(8) Uani d . 1 B . C
C3 0.4578(7) 0.8776(2) 0.90163(18) 0.0403(9) Uani d . 1 . . C
H3 0.6109 0.8469 0.9155 0.048 Uiso calc R 1 B . H
C4 0.2499(8) 0.8181(2) 0.9221(2) 0.0509(10) Uani d . 1 B . C
H4A 0.0969 0.8530 0.9165 0.061 Uiso calc R 1 . . H
C5 0.2442(8) 0.7328(2) 0.8760(2) 0.0575(11) Uani d . 1 . . C
H5A 0.0911 0.6990 0.8843 0.069 Uiso calc R 1 B . H
C6 0.2579(8) 0.7596(2) 0.8012(2) 0.0562(11) Uani d . 1 B . C
H6A 0.2642 0.7038 0.7721 0.067 Uiso calc R 1 . . H
H6B 0.1116 0.7940 0.7884 0.067 Uiso calc R 1 . . H
C7 0.3404(6) 1.0237(2) 0.75889(18) 0.0408(9) Uani d D 1 B . C
C8A 0.210(3) 1.1084(10) 0.7802(16) 0.050(5) Uani d PDU 0.50 B 1 C
H8A1 0.2377 1.1200 0.8298 0.075 Uiso calc PR 0.50 B 1 H
H8A2 0.0381 1.1005 0.7718 0.075 Uiso calc PR 0.50 B 1 H
H8A3 0.2693 1.1604 0.7529 0.075 Uiso calc PR 0.50 B 1 H
C8B 0.287(3) 1.1155(9) 0.7892(13) 0.045(4) Uani d PDU 0.50 B 2 C
H8B1 0.3775 1.1234 0.8325 0.068 Uiso calc PR 0.50 B 2 H
H8B2 0.1148 1.1201 0.7991 0.068 Uiso calc PR 0.50 B 2 H
H8B3 0.3328 1.1633 0.7560 0.068 Uiso calc PR 0.50 B 2 H
C9A 0.309(3) 0.9888(12) 0.6864(5) 0.067(5) Uani d PDU 0.50 B 1 C
H9A1 0.3684 1.0343 0.6533 0.100 Uiso calc PR 0.50 B 1 H
H9A2 0.1379 0.9775 0.6777 0.100 Uiso calc PR 0.50 B 1 H
H9A3 0.3982 0.9316 0.6808 0.100 Uiso calc PR 0.50 B 1 H
C9B 0.217(2) 1.0146(11) 0.6900(4) 0.054(4) Uani d PDU 0.50 B 2 C
H9B1 0.2824 1.0596 0.6573 0.082 Uiso calc PR 0.50 B 2 H
H9B2 0.0444 1.0254 0.6960 0.082 Uiso calc PR 0.50 B 2 H
H9B3 0.2421 0.9528 0.6716 0.082 Uiso calc PR 0.50 B 2 H
C10 0.5971(6) 0.9849(2) 0.98769(18) 0.0366(8) Uani d . 1 . . C
C11 0.5340(7) 1.0692(2) 1.02623(17) 0.0361(8) Uani d . 1 B . C
C12 0.6892(7) 1.0999(2) 1.07759(18) 0.0425(9) Uani d . 1 . . C
H12 0.8338 1.0677 1.0865 0.051 Uiso calc R 1 B . H
C13 0.6345(7) 1.1771(2) 1.1158(2) 0.0493(10) Uani d . 1 B . C
H13 0.7409 1.1977 1.1511 0.059 Uiso calc R 1 . . H
C14 0.4253(7) 1.2244(2) 1.10268(18) 0.0456(10) Uani d . 1 . . C
H14 0.3874 1.2775 1.1290 0.055 Uiso calc R 1 B . H
C15 0.2719(7) 1.1949(2) 1.05165(17) 0.0408(8) Uani d . 1 B . C
H15 0.1295 1.2284 1.0423 0.049 Uiso calc R 1 . . H
C16 0.3222(7) 1.1166(2) 1.01348(17) 0.0377(9) Uani d . 1 . . C
H16 0.2132 1.0956 0.9790 0.045 Uiso calc R 1 B . H

loop_
_atom_site_aniso_label
_atom_site_aniso_U_11
_atom_site_aniso_U_22
_atom_site_aniso_U_33
_atom_site_aniso_U_12
_atom_site_aniso_U_13
_atom_site_aniso_U_23
C1 0.0277(18) 0.045(2) 0.057(2) 0.0006(16) 0.0070(17) -0.0009(19)
O1A 0.032(3) 0.019(3) 0.095(5) 0.001(2) 0.014(3) -0.015(3)
O1B 0.027(3) 0.029(3) 0.081(4) 0.001(2) 0.021(3) 0.010(3)
O2 0.0258(12) 0.0309(12) 0.0549(14) -0.0009(11) 0.0071(12) 0.0023(11)
O3 0.0462(14) 0.0260(11) 0.0496(14) 0.0037(12) -0.0029(13) -0.0029(10)
O4 0.088(2) 0.0422(14) 0.080(2) -0.0008(17) 0.024(2) 0.0140(14)
O5 0.079(2) 0.0286(13) 0.108(2) 0.0099(16) 0.002(2) 0.0002(14)
O6 0.0448(14) 0.0300(12) 0.0688(16) 0.0008(12) 0.0040(14) -0.0137(12)
O7 0.0424(15) 0.0523(15) 0.0592(16) 0.0115(15) -0.0001(14) -0.0041(13)
C2 0.0292(18) 0.0237(16) 0.058(2) 0.0026(15) 0.0056(18) -0.0066(15)
C3 0.0377(19) 0.0205(15) 0.063(2) 0.0034(16) 0.0014(19) -0.0014(15)
C4 0.051(2) 0.0285(17) 0.073(3) -0.0030(19) 0.012(2) 0.0078(17)
C5 0.050(2) 0.0233(17) 0.099(3) -0.0075(19) 0.007(3) -0.0018(19)
C6 0.045(2) 0.0325(18) 0.091(3) -0.0042(19) -0.004(3) -0.015(2)
C7 0.0306(18) 0.0286(17) 0.063(2) -0.0036(15) 0.0060(17) -0.0015(17)
C8A 0.042(9) 0.035(6) 0.073(10) -0.006(5) -0.012(8) 0.001(5)
C8B 0.050(10) 0.028(5) 0.057(9) -0.002(6) 0.015(9) -0.001(4)
C9A 0.105(13) 0.053(9) 0.043(6) -0.022(7) 0.035(6) -0.023(4)
C9B 0.071(9) 0.050(9) 0.042(6) -0.017(6) 0.026(5) -0.013(4)
C10 0.037(2) 0.0337(18) 0.0389(19) -0.0035(17) 0.0041(17) 0.0072(15)
C11 0.0397(19) 0.0297(16) 0.0389(18) -0.0029(17) 0.0050(17) 0.0048(14)
C12 0.032(2) 0.045(2) 0.051(2) -0.0027(17) -0.0002(18) 0.0015(17)
C13 0.047(2) 0.046(2) 0.056(2) -0.010(2) -0.003(2) -0.0064(19)
C14 0.049(2) 0.0369(18) 0.051(2) -0.009(2) 0.008(2) -0.0095(16)
C15 0.040(2) 0.0321(17) 0.051(2) 0.0015(17) -0.0010(19) -0.0001(15)
C16 0.042(2) 0.0327(17) 0.0383(19) -0.0057(16) 0.0001(17) 0.0009(15)

loop_
_atom_type_symbol
_atom_type_description
_atom_type_scat_dispersion_real
_atom_type_scat_dispersion_imag
_atom_type_scat_source
C C 0.0033 0.0000 'International Tables Vol C Tables 4.2.6.8 and 6.1.1.4'
H H 0.0000 0.0000 'International Tables Vol C Tables 4.2.6.8 and 6.1.1.4'
O O 0.0106 0.0000 'International Tables Vol C Tables 4.2.6.8 and 6.1.1.4'

loop_
_geom_angle_atom_site_label_1
_geom_angle_atom_site_label_2
_geom_angle_atom_site_label_3
_geom_angle
_geom_angle_publ_flag
O1A C1 C2 105.5(3) ?
O1B C1 C2 105.6(3) ?
O1A C1 H1A 110.6 ?
C2 C1 H1A 110.6 ?
O1A C1 H1B 110.6 ?
C2 C1 H1B 110.6 ?
H1A C1 H1B 108.8 ?
C1 O1A C7 107.0(4) y
C7 O1B C1 104.6(3) y
C2 O2 C7 109.6(2) y
C10 O3 C3 119.0(3) y
C4 O4 H4 109.5 ?
C5 O5 H5 109.5 ?
C2 O6 C6 112.9(3) y
O2 C2 O6 111.7(3) ?
O2 C2 C1 103.8(2) y
O6 C2 C1 107.5(3) ?
O2 C2 C3 109.6(3) ?
O6 C2 C3 108.7(3) y
C1 C2 C3 115.5(3) ?
O3 C3 C4 107.8(3) ?
O3 C3 C2 108.0(2) ?
C4 C3 C2 113.0(3) ?
O3 C3 H3 109.3 ?
C4 C3 H3 109.3 ?
C2 C3 H3 109.3 ?
O4 C4 C3 106.8(3) ?
O4 C4 C5 111.5(3) ?
C3 C4 C5 109.7(3) ?
O4 C4 H4A 109.6 ?
C3 C4 H4A 109.6 ?
C5 C4 H4A 109.6 ?
O5 C5 C6 109.0(4) ?
O5 C5 C4 110.3(4) ?
C6 C5 C4 110.0(3) ?
O5 C5 H5A 109.2 ?
C6 C5 H5A 109.2 ?
C4 C5 H5A 109.2 ?
O6 C6 C5 111.7(3) ?
O6 C6 H6A 109.3 ?
C5 C6 H6A 109.3 ?
O6 C6 H6B 109.3 ?
C5 C6 H6B 109.3 ?
H6A C6 H6B 107.9 ?
O1B C7 O2 108.2(3) ?
O2 C7 C9A 108.4(8) ?
O2 C7 O1A 101.7(3) ?
C9A C7 O1A 115.3(8) ?
O2 C7 C8A 106.1(12) ?
C9A C7 C8A 118.8(12) ?
O1A C7 C8A 105.0(7) ?
O1B C7 C8B 113.6(8) ?
O2 C7 C8B 109.6(11) ?
O1B C7 C9B 104.5(6) ?
O2 C7 C9B 111.5(8) ?
C8B C7 C9B 109.4(11) ?
C7 C8A H8A1 109.5 ?
C7 C8A H8A2 109.5 ?
C7 C8A H8A3 109.5 ?
C7 C8B H8B1 109.5 ?
C7 C8B H8B2 109.5 ?
H8B1 C8B H8B2 109.5 ?
C7 C8B H8B3 109.5 ?
H8B1 C8B H8B3 109.5 ?
H8B2 C8B H8B3 109.5 ?
C7 C9A H9A1 109.5 ?
C7 C9A H9A2 109.5 ?
C7 C9A H9A3 109.5 ?
C7 C9B H9B1 109.5 ?
C7 C9B H9B2 109.5 ?
H9B1 C9B H9B2 109.5 ?
C7 C9B H9B3 109.5 ?
H9B1 C9B H9B3 109.5 ?
H9B2 C9B H9B3 109.5 ?
O7 C10 O3 123.4(3) ?
O7 C10 C11 124.2(3) ?
O3 C10 C11 112.4(3) y
C16 C11 C12 119.6(3) ?
C16 C11 C10 121.9(3) ?
C12 C11 C10 118.5(3) ?
C13 C12 C11 120.3(4) ?
C13 C12 H12 119.8 ?
C11 C12 H12 119.8 ?
C14 C13 C12 119.9(4) ?
C14 C13 H13 120.0 ?
C12 C13 H13 120.0 ?
C13 C14 C15 120.1(3) ?
C13 C14 H14 120.0 ?
C15 C14 H14 120.0 ?
C16 C15 C14 120.8(4) ?
C16 C15 H15 119.6 ?
C14 C15 H15 119.6 ?
C15 C16 C11 119.3(3) ?
C15 C16 H16 120.4 ?
C11 C16 H16 120.4 ?

loop_
_geom_bond_atom_site_label_1
_geom_bond_atom_site_label_2
_geom_bond_distance
_geom_bond_publ_flag
C1 O1A 1.400(5) y
C1 O1B 1.452(5) y
C1 C2 1.514(5) y
C1 H1A 0.9900 ?
C1 H1B 0.9900 ?
O1A C7 1.438(5) y
O1B C7 1.433(5) y
O2 C2 1.407(4) y
O2 C7 1.441(4) y
O3 C10 1.338(4) y
O3 C3 1.455(4) y
O4 C4 1.423(5) ?
O4 H4 0.8400 ?
O5 C5 1.419(5) ?
O5 H5 0.8400 ?
O6 C2 1.417(4) y
O6 C6 1.433(5) ?
O7 C10 1.207(4) y
C2 C3 1.512(5) y
C3 C4 1.501(5) y
C3 H3 1.0000 ?
C4 C5 1.530(5) y
C4 H4A 1.0000 ?
C5 C6 1.491(6) y
C5 H5A 1.0000 ?
C6 H6A 0.9900 ?
C6 H6B 0.9900 ?
C7 C9A 1.493(6) ?
C7 C8A 1.493(6) ?
C7 C8B 1.493(6) ?
C7 C9B 1.499(6) ?
C8A H8A1 0.9800 ?
C8A H8A2 0.9800 ?
C8A H8A3 0.9800 ?
C8B H8B1 0.9800 ?
C8B H8B2 0.9800 ?
C8B H8B3 0.9800 ?
C9A H9A1 0.9800 ?
C9A H9A2 0.9800 ?
C9A H9A3 0.9800 ?
C9B H9B1 0.9800 ?
C9B H9B2 0.9800 ?
C9B H9B3 0.9800 ?
C10 C11 1.481(5) y
C11 C16 1.391(5) ?
C11 C12 1.387(5) ?
C12 C13 1.381(5) ?
C12 H12 0.9500 ?
C13 C14 1.379(6) ?
C13 H13 0.9500 ?
C14 C15 1.371(5) ?
C14 H14 0.9500 ?
C15 C16 1.388(5) ?
C15 H15 0.9500 ?
C16 H16 0.9500 ?

loop_
_geom_hbond_atom_site_label_D
_geom_hbond_atom_site_label_H
_geom_hbond_atom_site_label_A
_geom_hbond_site_symmetry_A
_geom_hbond_distance_DH
_geom_hbond_distance_HA
_geom_hbond_distance_DA
_geom_hbond_angle_DHA
O4 H4 O4 4_467 0.84 2.33 3.093(5) 151
O4 H4 O5 4_467 0.84 2.29 2.951(5) 136
O5 H5 O4 4_567 0.84 2.66 2.951(5) 102
O5 H5 O7 4_467 0.84 2.05 2.855(4) 160
C3 H3 O7 . 1.00 2.29 2.725(5) 105
C9A H9A1 O5 3_656 0.98 2.47 3.41(2) 160

loop_
_geom_torsion_atom_site_label_1
_geom_torsion_atom_site_label_2
_geom_torsion_atom_site_label_3
_geom_torsion_atom_site_label_4
_geom_torsion
C2 C1 O1A C7 -27.5(5)
C2 C1 O1B C7 28.3(5)
C7 O2 C2 O6 -101.1(3)
C7 O2 C2 C1 14.4(3)
C7 O2 C2 C3 138.3(3)
C6 O6 C2 O2 -61.4(4)
C6 O6 C2 C1 -174.7(3)
C6 O6 C2 C3 59.7(4)
O1A C1 C2 O2 8.0(4)
O1B C1 C2 O2 -26.5(4)
O1A C1 C2 O6 126.5(4)
O1B C1 C2 O6 92.0(4)
O1A C1 C2 C3 -112.0(4)
O1B C1 C2 C3 -146.5(4)
C10 O3 C3 C4 112.8(3)
C10 O3 C3 C2 -124.8(3)
O2 C2 C3 O3 -52.5(4)
O6 C2 C3 O3 -174.9(3)
C1 C2 C3 O3 64.2(4)
O2 C2 C3 C4 66.6(3)
O6 C2 C3 C4 -55.8(4)
C1 C2 C3 C4 -176.6(3)
O3 C3 C4 O4 -67.8(3)
C2 C3 C4 O4 173.0(3)
O3 C3 C4 C5 171.3(3)
C2 C3 C4 C5 52.0(4)
O4 C4 C5 O5 -48.6(5)
C3 C4 C5 O5 69.5(4)
O4 C4 C5 C6 -168.9(4)
C3 C4 C5 C6 -50.8(5)
C2 O6 C6 C5 -61.8(4)
O5 C5 C6 O6 -65.6(4)
C4 C5 C6 O6 55.5(5)
C1 O1B C7 O2 -19.8(5)
C1 O1B C7 C8B 102.1(12)
C1 O1B C7 C9B -138.7(8)
C2 O2 C7 O1B 3.0(4)
C2 O2 C7 C9A 91.3(7)
C2 O2 C7 O1A -30.6(4)
C2 O2 C7 C8A -140.1(8)
C2 O2 C7 C8B -121.3(8)
C2 O2 C7 C9B 117.4(6)
C1 O1A C7 O2 35.5(5)
C1 O1A C7 C9A -81.5(9)
C1 O1A C7 C8A 145.9(14)
C3 O3 C10 O7 7.8(5)
C3 O3 C10 C11 -173.4(3)
O7 C10 C11 C16 -178.4(3)
O3 C10 C11 C16 2.8(4)
O7 C10 C11 C12 0.0(5)
O3 C10 C11 C12 -178.8(3)
C16 C11 C12 C13 -0.1(5)
C10 C11 C12 C13 -178.6(3)
C11 C12 C13 C14 -0.4(5)
C12 C13 C14 C15 -0.1(5)
C13 C14 C15 C16 1.1(5)
C14 C15 C16 C11 -1.6(5)
C12 C11 C16 C15 1.1(5)
C10 C11 C16 C15 179.5(3)
